data_7043254
loop_
_publ_author_name
'Mukhopadhyay, Sujay'
'Singh, Roop Shikha'
'Paitandi, Rajendra Prasad'
'Sharma, Gunjan'
'Koch, Biplob'
'Pandey, Shankar'

_publ_section_title
;
 Influence of substituents on DNA and protein binding of cyclometalated
 Ir(III) complexes and anticancer activity
;
_journal_name_full 'Dalton Trans.'
_journal_paper_doi 10.1039/C7DT01015J
_journal_year 2017
_chemical_formula_moiety 'C47 H34 F6 Ir N6 O P'
_chemical_formula_sum 'C47 H34 F6 Ir N6 O P'
_chemical_formula_weight 1035.99
_chemical_melting_point 400
_chemical_name_systematic 3
_space_group_IT_number 14
_symmetry_cell_setting monoclinic
_symmetry_Int_Tables_number 14
_symmetry_space_group_name_Hall '-P 2ybc'
_symmetry_space_group_name_H-M 'P 1 21/c 1'
_atom_sites_solution_hydrogens geom
_atom_sites_solution_primary direct
_atom_sites_solution_secondary difmap
_audit_creation_method SHELXL-97
_audit_update_record
;
2017-05-09 deposited with the CCDC.
2017-06-05 downloaded from the CCDC.
;
_cell_angle_alpha 90.00
_cell_angle_beta 99.459(3)
_cell_angle_gamma 90.00
_cell_formula_units_Z 4
_cell_length_a 14.8319(12)
_cell_length_b 8.4490(8)
_cell_length_c 35.502(4)
_cell_measurement_reflns_used 9980
_cell_measurement_temperature 296(2)
_cell_measurement_theta_max 24.1340
_cell_measurement_theta_min 2.50
_cell_volume 4388.4(7)
_computing_cell_refinement 'Bruker SMART'
_computing_data_collection 'Bruker SMART'
_computing_molecular_graphics Ortep3
_computing_publication_material Shelx97
_computing_structure_refinement 'SHELXL-2014/7 (Sheldrick, 2014)'
_computing_structure_solution 'SHELXL-2014/7 (Sheldrick, 2014)'
_diffrn_ambient_temperature 296(2)
_diffrn_measured_fraction_theta_full 0.885
_diffrn_measured_fraction_theta_max 0.995
_diffrn_measurement_device_type 'Bruker APEX-II CCD'
_diffrn_measurement_method '\f and \w scans'
_diffrn_radiation_monochromator graphite
_diffrn_radiation_type MoK\a
_diffrn_radiation_wavelength 0.71073
_diffrn_reflns_av_R_equivalents 0.1129
_diffrn_reflns_av_sigmaI/netI 0.1021
_diffrn_reflns_limit_h_max 19
_diffrn_reflns_limit_h_min -19
_diffrn_reflns_limit_k_max 11
_diffrn_reflns_limit_k_min -11
_diffrn_reflns_limit_l_max 46
_diffrn_reflns_limit_l_min -46
_diffrn_reflns_number 78714
_diffrn_reflns_theta_full 27.88
_diffrn_reflns_theta_max 27.88
_diffrn_reflns_theta_min 2.48
_diffrn_source 'fine-focus sealed tube'
_exptl_absorpt_coefficient_mu 3.147
_exptl_absorpt_correction_T_max 0.681
_exptl_absorpt_correction_T_min 0.517
_exptl_absorpt_correction_type multi-scan
_exptl_absorpt_process_details 'SADABS, Bruker, 1997'
_exptl_crystal_colour Red
_exptl_crystal_density_diffrn 1.562
_exptl_crystal_density_method 'not measured'
_exptl_crystal_description Block
_exptl_crystal_F_000 2032
_exptl_crystal_recrystallization_method DCM/MeOH
_exptl_crystal_size_max 0.24
_exptl_crystal_size_mid 0.18
_exptl_crystal_size_min 0.12
_refine_diff_density_max 3.698
_refine_diff_density_min -1.294
_refine_diff_density_rms 0.186
_refine_ls_extinction_method none
_refine_ls_goodness_of_fit_ref 1.048
_refine_ls_hydrogen_treatment mixed
_refine_ls_matrix_type full
_refine_ls_number_parameters 559
_refine_ls_number_reflns 9272
_refine_ls_number_restraints 0
_refine_ls_restrained_S_all 1.048
_refine_ls_R_factor_all 0.1253
_refine_ls_R_factor_gt 0.0750
_refine_ls_shift/su_max 0.002
_refine_ls_shift/su_mean 0.000
_refine_ls_structure_factor_coef Fsqd
_refine_ls_weighting_details 'calc w=1/[\s^2^(Fo^2^)+(0.1289P)^2^+0.0000P] where P=(Fo^2^+2Fc^2^)/3'
_refine_ls_weighting_scheme calc
_refine_ls_wR_factor_gt 0.1966
_refine_ls_wR_factor_ref 0.2156
_reflns_number_gt 5959
_reflns_number_total 10474
_reflns_threshold_expression >2sigma(I)
_cod_data_source_file c7dt01015j2.cif
_cod_data_source_block 3
_cod_original_sg_symbol_H-M 'P 21/c'
_cod_database_code 7043254

loop_
_symmetry_equiv_pos_as_xyz
'x, y, z'
'-x, y+1/2, -z+1/2'
'-x, -y, -z'
'x, -y-1/2, z-1/2'

loop_
_atom_site_label
_atom_site_type_symbol
_atom_site_fract_x
_atom_site_fract_y
_atom_site_fract_z
_atom_site_U_iso_or_equiv
_atom_site_adp_type
_atom_site_occupancy
_atom_site_symmetry_multiplicity
_atom_site_calc_flag
_atom_site_refinement_flags
Ir Ir 0.21384(3) 0.77161(4) 0.679172(11) 0.03746(16) Uani 1 1 d .
N3 N 0.2611(5) 0.9703(10) 0.6570(2) 0.0438(18) Uani 1 1 d .
N2 N 0.3443(5) 0.6684(10) 0.7006(2) 0.0387(17) Uani 1 1 d .
C27 C 0.0934(6) 0.8703(12) 0.6569(3) 0.041(2) Uani 1 1 d .
C47 C 0.7595(7) 1.0290(16) 0.5014(3) 0.055(3) Uani 1 1 d .
H47A H 0.7766 1.0581 0.5283 0.083 Uiso 1 1 calc R
H47B H 0.7472 1.1251 0.4859 0.083 Uiso 1 1 calc R
H47C H 0.8097 0.9701 0.4931 0.083 Uiso 1 1 calc R
C29 C 0.4034(6) 0.6452(13) 0.6045(3) 0.047(2) Uani 1 1 d .
H2 H 0.4678 0.6329 0.6102 0.056 Uiso 1 1 calc R
O1 O 0.3173(7) 0.5567(12) 0.4871(2) 0.079(3) Uani 1 1 d .
N1 N 0.1559(5) 0.5900(11) 0.7045(2) 0.046(2) Uani 1 1 d .
N4 N 0.2564(5) 0.6601(10) 0.6266(2) 0.0394(17) Uani 1 1 d .
C39 C 0.3871(9) 0.6351(17) 0.4972(3) 0.064(3) Uani 1 1 d .
C16 C 0.3953(6) 0.6229(13) 0.6736(3) 0.047(2) Uani 1 1 d .
C42 C 0.4953(10) 0.7669(14) 0.5450(3) 0.057(3) Uani 1 1 d .
H42 H 0.5146 0.7985 0.5708 0.068 Uiso 1 1 calc R
C28 C 0.3507(6) 0.6442(12) 0.6343(2) 0.039(2) Uani 1 1 d .
C38 C 0.4197(9) 0.6886(15) 0.5374(3) 0.056(3) Uani 1 1 d .
C30 C 0.3603(7) 0.6645(15) 0.5661(3) 0.050(2) Uani 1 1 d .
N6 N 0.4434(6) 0.6690(13) 0.4724(2) 0.053(2) Uani 1 1 d .
H00H H 0.4280 0.6332 0.4490 0.064 Uiso 1 1 calc R
C15 C 0.4791(7) 0.5554(15) 0.6840(3) 0.055(3) Uani 1 1 d .
H00J H 0.5143 0.5233 0.6652 0.066 Uiso 1 1 calc R
C21 C 0.1945(8) 1.0709(13) 0.6376(4) 0.058(3) Uani 1 1 d .
C26 C 0.0046(7) 0.8189(19) 0.6583(4) 0.064(3) Uani 1 1 d .
H00L H -0.0044 0.7202 0.6699 0.077 Uiso 1 1 calc R
C20 C 0.2199(12) 1.2048(15) 0.6203(4) 0.074(4) Uani 1 1 d .
H00M H 0.1738 1.2657 0.6051 0.089 Uiso 1 1 calc R
C10 C 0.1925(9) 0.9783(19) 0.8036(4) 0.077(4) Uani 1 1 d .
H00O H 0.1882 1.0139 0.8286 0.093 Uiso 1 1 calc R
C8 C 0.2303(7) 1.0247(14) 0.7402(3) 0.054(3) Uani 1 1 d .
H00P H 0.2499 1.0966 0.7226 0.065 Uiso 1 1 calc R
C31 C 0.2655(7) 0.6674(15) 0.5599(3) 0.051(2) Uani 1 1 d .
H00Q H 0.2332 0.6725 0.5345 0.061 Uiso 1 1 calc R
N5 N 0.0724(7) 0.5527(13) 0.5969(3) 0.064(3) Uani 1 1 d .
C7 C 0.2039(6) 0.8763(13) 0.7289(2) 0.043(2) Uani 1 1 d .
C5 C 0.1385(6) 0.6231(14) 0.7419(3) 0.046(2) Uani 1 1 d .
C2 C 0.0879(8) 0.3363(17) 0.7086(4) 0.066(3) Uani 1 1 d .
H00U H 0.0715 0.2371 0.6969 0.079 Uiso 1 1 calc R
C32 C 0.2155(7) 0.6629(13) 0.5912(3) 0.050(2) Uani 1 1 d .
C45 C 0.6514(8) 0.8883(19) 0.4608(3) 0.072(4) Uani 1 1 d .
H00X H 0.6831 0.9194 0.4409 0.086 Uiso 1 1 calc R
C22 C 0.1010(7) 1.0166(14) 0.6374(3) 0.051(3) Uani 1 1 d .
C6 C 0.1675(8) 0.7728(12) 0.7553(3) 0.044(2) Uani 1 1 d .
C33 C 0.1165(7) 0.6628(15) 0.5801(3) 0.051(2) Uani 1 1 d .
C9 C 0.2283(10) 1.0735(17) 0.7794(3) 0.075(4) Uani 1 1 d .
H011 H 0.2526 1.1736 0.7880 0.090 Uiso 1 1 calc R
C46 C 0.5768(12) 0.798(2) 0.4523(4) 0.081(4) Uani 1 1 d .
H012 H 0.5593 0.7616 0.4268 0.097 Uiso 1 1 calc R
C17 C 0.3478(7) 1.0166(14) 0.6597(3) 0.049(2) Uani 1 1 d .
H013 H 0.3936 0.9469 0.6720 0.059 Uiso 1 1 calc R
C43 C 0.6316(8) 0.8983(16) 0.5258(3) 0.060(3) Uani 1 1 d .
H014 H 0.6511 0.9331 0.5513 0.072 Uiso 1 1 calc R
C18 C 0.3755(8) 1.1532(16) 0.6464(3) 0.062(3) Uani 1 1 d .
H015 H 0.4380 1.1837 0.6514 0.074 Uiso 1 1 calc R
C25 C -0.0698(7) 0.908(2) 0.6431(4) 0.076(4) Uani 1 1 d .
H016 H -0.1291 0.8700 0.6451 0.091 Uiso 1 1 calc R
C11 C 0.1627(8) 0.8322(19) 0.7921(3) 0.062(3) Uani 1 1 d .
H017 H 0.1375 0.7668 0.8095 0.075 Uiso 1 1 calc R
C19 C 0.3068(12) 1.2540(14) 0.6239(5) 0.069(4) Uani 1 1 d .
H018 H 0.3229 1.3493 0.6124 0.083 Uiso 1 1 calc R
C44 C 0.6834(9) 0.9371(18) 0.4969(3) 0.070(4) Uani 1 1 d .
C40 C 0.5230(11) 0.7543(13) 0.4803(4) 0.061(3) Uani 1 1 d .
C3 C 0.0704(8) 0.3659(16) 0.7435(4) 0.062(3) Uani 1 1 d .
H01B H 0.0396 0.2895 0.7563 0.075 Uiso 1 1 calc R
C4 C 0.0968(7) 0.5069(18) 0.7607(3) 0.066(3) Uani 1 1 d .
H01D H 0.0863 0.5259 0.7860 0.079 Uiso 1 1 calc R
C23 C 0.0222(9) 1.1018(17) 0.6222(4) 0.075(4) Uani 1 1 d .
H01E H 0.0278 1.1992 0.6094 0.090 Uiso 1 1 calc R
C14 C 0.5128(8) 0.534(2) 0.7235(4) 0.081(4) Uani 1 1 d .
H01F H 0.5706 0.4864 0.7317 0.098 Uiso 1 1 calc R
C24 C -0.0624(8) 1.046(2) 0.6257(4) 0.078(4) Uani 1 1 d .
H01J H -0.1155 1.1052 0.6158 0.094 Uiso 1 1 calc R
C41 C 0.5540(8) 0.8112(16) 0.5169(3) 0.054(3) Uani 1 1 d .
C1 C 0.1312(7) 0.4527(14) 0.6888(3) 0.057(3) Uani 1 1 d .
H01L H 0.1425 0.4307 0.6638 0.068 Uiso 1 1 calc R
C12 C 0.3783(7) 0.6428(15) 0.7375(3) 0.056(3) Uani 1 1 d .
H01N H 0.3422 0.6681 0.7565 0.067 Uiso 1 1 calc R
C34 C 0.0709(11) 0.7732(19) 0.5533(5) 0.079(4) Uani 1 1 d .
H01O H 0.1038 0.8523 0.5422 0.095 Uiso 1 1 calc R
C36 C -0.0686(11) 0.639(3) 0.5581(5) 0.104(6) Uani 1 1 d .
H01Q H -0.1320 0.6221 0.5496 0.125 Uiso 1 1 calc R
C13 C 0.4629(8) 0.5816(18) 0.7483(3) 0.070(4) Uani 1 1 d .
H01S H 0.4867 0.5730 0.7747 0.084 Uiso 1 1 calc R
C35 C -0.0207(15) 0.761(2) 0.5442(7) 0.102(7) Uani 1 1 d .
H01T H -0.0533 0.8381 0.5279 0.123 Uiso 1 1 calc R
C37 C -0.0175(8) 0.546(2) 0.5847(4) 0.083(4) Uani 1 1 d .
H01U H -0.0499 0.4665 0.5959 0.099 Uiso 1 1 calc R
P1 P 0.6422(2) 0.9882(5) 0.64944(9) 0.0702(10) Uani 1 1 d .
F3 F 0.6128(6) 1.1462(12) 0.6671(2) 0.092(2) Uani 1 1 d .
F2 F 0.7160(8) 0.9561(15) 0.6827(3) 0.146(5) Uani 1 1 d .
F5 F 0.5571(8) 1.001(2) 0.6162(4) 0.174(6) Uani 1 1 d .
F1 F 0.6713(9) 0.8382(18) 0.6283(3) 0.144(5) Uani 1 1 d .
F6 F 0.5700(13) 0.894(2) 0.6681(7) 0.264(13) Uani 1 1 d .
F4 F 0.7121(9) 1.081(2) 0.6295(5) 0.196(8) Uani 1 1 d .

loop_
_atom_site_aniso_label
_atom_site_aniso_U_11
_atom_site_aniso_U_22
_atom_site_aniso_U_33
_atom_site_aniso_U_23
_atom_site_aniso_U_13
_atom_site_aniso_U_12
Ir 0.0355(2) 0.0454(3) 0.0323(2) -0.00136(15) 0.00818(14) 0.00355(15)
N3 0.054(5) 0.044(5) 0.034(4) -0.003(3) 0.011(4) 0.003(4)
N2 0.035(4) 0.055(5) 0.029(4) 0.004(4) 0.014(3) 0.004(3)
C27 0.034(4) 0.055(6) 0.035(5) -0.005(4) 0.009(4) 0.011(4)
C47 0.048(6) 0.094(9) 0.024(5) 0.012(5) 0.009(4) -0.015(6)
C29 0.042(5) 0.057(7) 0.042(5) 0.010(5) 0.009(4) 0.009(4)
O1 0.109(7) 0.092(7) 0.040(5) -0.007(4) 0.024(5) -0.006(6)
N1 0.037(4) 0.063(6) 0.039(4) 0.001(4) 0.011(3) 0.002(4)
N4 0.042(4) 0.053(5) 0.026(4) -0.002(3) 0.010(3) 0.006(4)
C39 0.067(7) 0.087(10) 0.036(6) -0.016(6) 0.007(5) 0.024(7)
C16 0.036(5) 0.058(6) 0.050(6) 0.009(5) 0.015(4) -0.002(4)
C42 0.062(7) 0.084(9) 0.027(5) -0.004(5) 0.015(5) 0.011(6)
C28 0.036(5) 0.049(6) 0.031(5) 0.001(4) 0.007(4) -0.003(4)
C38 0.078(8) 0.068(7) 0.027(5) -0.002(5) 0.020(5) 0.014(6)
C30 0.055(6) 0.065(7) 0.035(5) -0.003(5) 0.021(4) 0.012(5)
N6 0.065(6) 0.075(6) 0.024(4) -0.004(4) 0.019(4) 0.009(5)
C15 0.045(5) 0.076(8) 0.041(6) 0.013(5) 0.001(5) 0.011(5)
C21 0.064(7) 0.045(6) 0.066(7) -0.011(5) 0.010(6) 0.016(5)
C26 0.039(6) 0.093(9) 0.063(8) -0.021(7) 0.014(5) -0.001(6)
C20 0.110(12) 0.049(7) 0.067(9) 0.008(6) 0.026(8) 0.031(7)
C10 0.078(8) 0.101(11) 0.056(8) -0.044(8) 0.021(7) -0.012(7)
C8 0.052(6) 0.065(7) 0.046(6) 0.003(5) 0.012(5) -0.005(5)
C31 0.059(6) 0.068(7) 0.027(5) 0.003(5) 0.011(4) 0.013(5)
N5 0.062(6) 0.072(7) 0.058(6) -0.012(5) 0.010(5) 0.008(5)
C7 0.037(5) 0.072(7) 0.022(4) -0.008(4) 0.013(4) 0.010(4)
C5 0.029(4) 0.073(7) 0.037(5) 0.007(5) 0.010(4) 0.002(4)
C2 0.061(7) 0.069(8) 0.072(8) -0.002(7) 0.026(6) -0.004(6)
C32 0.055(6) 0.045(6) 0.049(6) -0.011(5) 0.006(5) 0.006(5)
C45 0.053(7) 0.126(12) 0.040(6) -0.007(7) 0.018(5) -0.001(7)
C22 0.045(5) 0.060(7) 0.046(6) -0.004(5) 0.004(5) 0.016(5)
C6 0.049(6) 0.052(6) 0.031(5) 0.000(4) 0.008(4) 0.004(4)
C33 0.045(6) 0.060(7) 0.049(6) -0.002(5) 0.008(5) 0.005(5)
C9 0.101(9) 0.080(9) 0.048(7) -0.036(6) 0.022(7) -0.007(7)
C46 0.101(12) 0.113(12) 0.037(7) -0.016(7) 0.035(7) 0.013(9)
C17 0.049(6) 0.058(7) 0.043(6) -0.003(5) 0.016(5) 0.006(5)
C43 0.067(7) 0.087(9) 0.031(5) 0.004(5) 0.024(5) 0.006(6)
C18 0.062(7) 0.067(8) 0.060(7) -0.010(6) 0.020(6) -0.007(6)
C25 0.032(6) 0.118(13) 0.076(9) -0.030(9) 0.003(5) 0.024(6)
C11 0.051(6) 0.102(10) 0.039(6) -0.010(6) 0.023(5) 0.003(6)
C19 0.086(11) 0.056(8) 0.077(10) 0.003(6) 0.047(9) 0.004(6)
C44 0.077(8) 0.105(11) 0.030(5) 0.011(6) 0.013(5) 0.021(7)
C40 0.081(9) 0.062(8) 0.043(7) 0.009(5) 0.021(7) 0.019(6)
C3 0.059(7) 0.071(8) 0.065(8) 0.003(6) 0.034(6) -0.010(6)
C4 0.050(6) 0.104(11) 0.043(6) 0.009(6) 0.009(5) 0.020(6)
C23 0.085(9) 0.071(9) 0.062(8) 0.000(6) -0.011(7) 0.032(7)
C14 0.052(7) 0.118(12) 0.067(9) 0.028(8) -0.009(7) 0.021(7)
C24 0.045(7) 0.111(12) 0.073(9) -0.018(8) -0.009(6) 0.038(7)
C41 0.058(7) 0.078(8) 0.029(5) -0.001(5) 0.017(5) 0.023(6)
C1 0.057(6) 0.065(8) 0.052(6) -0.017(6) 0.022(5) -0.005(5)
C12 0.050(6) 0.084(9) 0.035(5) 0.002(5) 0.010(5) 0.012(5)
C34 0.061(9) 0.110(12) 0.062(9) 0.007(7) 0.000(7) 0.020(7)
C36 0.051(8) 0.17(2) 0.088(11) -0.029(12) -0.007(8) 0.024(11)
C13 0.053(6) 0.117(11) 0.037(6) 0.019(6) 0.001(5) 0.021(7)
C35 0.079(12) 0.138(18) 0.081(13) -0.004(10) -0.015(11) 0.042(10)
C37 0.043(6) 0.130(13) 0.079(9) -0.014(9) 0.021(6) 0.002(7)
P1 0.0469(16) 0.112(3) 0.0498(18) -0.0091(18) 0.0019(14) 0.0128(16)
F3 0.105(6) 0.107(7) 0.062(5) -0.006(5) 0.007(4) 0.014(5)
F2 0.165(10) 0.132(10) 0.110(8) -0.007(6) -0.071(8) 0.024(7)
F5 0.123(9) 0.280(19) 0.108(9) -0.001(11) -0.013(8) -0.034(11)
F1 0.152(10) 0.149(11) 0.119(9) -0.056(8) -0.014(8) 0.062(9)
F6 0.294(19) 0.144(13) 0.44(3) -0.123(17) 0.30(2) -0.084(13)
F4 0.135(9) 0.26(2) 0.218(16) 0.097(15) 0.092(10) 0.060(11)

loop_
_atom_type_symbol
_atom_type_description
_atom_type_scat_dispersion_real
_atom_type_scat_dispersion_imag
_atom_type_scat_source
C C 0.0033 0.0016 'International Tables Vol C Tables 4.2.6.8 and 6.1.1.4'
H H 0.0000 0.0000 'International Tables Vol C Tables 4.2.6.8 and 6.1.1.4'
N N 0.0061 0.0033 'International Tables Vol C Tables 4.2.6.8 and 6.1.1.4'
O O 0.0106 0.0060 'International Tables Vol C Tables 4.2.6.8 and 6.1.1.4'
Ru Ru -1.2594 0.8363 'International Tables Vol C Tables 4.2.6.8 and 6.1.1.4'
I I -0.4742 1.8119 'International Tables Vol C Tables 4.2.6.8 and 6.1.1.4'
Ir Ir -1.4442 7.9887 'International Tables Vol C Tables 4.2.6.8 and 6.1.1.4'
P P 0.1023 0.0942 'International Tables Vol C Tables 4.2.6.8 and 6.1.1.4'
F F 0.0171 0.0103 'International Tables Vol C Tables 4.2.6.8 and 6.1.1.4'

loop_
_geom_angle_atom_site_label_1
_geom_angle_atom_site_label_2
_geom_angle_atom_site_label_3
_geom_angle
C7 Ir C27 88.5(4)
C7 Ir N3 93.3(4)
C27 Ir N3 81.1(4)
C7 Ir N1 81.2(4)
C27 Ir N1 94.3(4)
N3 Ir N1 172.9(3)
C7 Ir N2 93.4(3)
C27 Ir N2 177.5(3)
N3 Ir N2 97.2(3)
N1 Ir N2 87.6(3)
C7 Ir N4 168.2(3)
C27 Ir N4 101.4(3)
N3 Ir N4 82.2(3)
N1 Ir N4 104.1(3)
N2 Ir N4 76.5(3)
C17 N3 C21 116.9(10)
C17 N3 Ir 127.3(7)
C21 N3 Ir 115.7(7)
C12 N2 C16 118.4(8)
C12 N2 Ir 125.7(7)
C16 N2 Ir 115.8(6)
C26 C27 C22 115.8(9)
C26 C27 Ir 129.7(9)
C22 C27 Ir 114.4(7)
C30 C29 C28 120.2(8)
C1 N1 C5 119.2(10)
C1 N1 Ir 126.0(8)
C5 N1 Ir 114.7(7)
C32 N4 C28 118.9(8)
C32 N4 Ir 129.6(7)
C28 N4 Ir 106.7(5)
O1 C39 N6 120.5(10)
O1 C39 C38 124.4(12)
N6 C39 C38 115.0(12)
C15 C16 N2 120.8(9)
C15 C16 C28 124.2(10)
N2 C16 C28 114.9(8)
C38 C42 C41 125.1(11)
N4 C28 C29 121.1(8)
N4 C28 C16 119.0(8)
C29 C28 C16 119.9(8)
C42 C38 C30 121.6(10)
C42 C38 C39 119.2(12)
C30 C38 C39 118.9(12)
C31 C30 C29 116.2(9)
C31 C30 C38 126.5(10)
C29 C30 C38 117.2(9)
C39 N6 C40 126.0(10)
C16 C15 C14 118.4(11)
C20 C21 N3 120.0(12)
C20 C21 C22 126.0(11)
N3 C21 C22 113.9(10)
C25 C26 C27 121.2(15)
C19 C20 C21 123.0(13)
C9 C10 C11 119.8(12)
C7 C8 C9 119.6(11)
C30 C31 C32 121.0(9)
C33 N5 C37 114.8(12)
C8 C7 C6 119.1(9)
C8 C7 Ir 127.6(8)
C6 C7 Ir 113.2(7)
C4 C5 C6 127.8(11)
C4 C5 N1 118.3(10)
C6 C5 N1 113.9(9)
C3 C2 C1 120.2(13)
N4 C32 C31 122.1(9)
N4 C32 C33 123.2(10)
C31 C32 C33 114.7(9)
C46 C45 C44 122.4(13)
C23 C22 C27 120.2(11)
C23 C22 C21 124.9(12)
C27 C22 C21 114.8(8)
C5 C6 C11 125.5(11)
C5 C6 C7 116.8(9)
C11 C6 C7 117.7(10)
N5 C33 C34 123.0(12)
N5 C33 C32 115.3(10)
C34 C33 C32 121.8(13)
C10 C9 C8 120.8(12)
C45 C46 C40 121.9(13)
N3 C17 C18 125.3(10)
C41 C43 C44 119.9(11)
C17 C18 C19 117.9(12)
C24 C25 C26 122.7(13)
C10 C11 C6 122.7(13)
C20 C19 C18 116.4(12)
C47 C44 C45 116.0(12)
C47 C44 C43 126.1(11)
C45 C44 C43 117.7(13)
N6 C40 C41 120.8(13)
N6 C40 C46 123.9(13)
C41 C40 C46 115.2(14)
C2 C3 C4 119.6(12)
C3 C4 C5 121.3(11)
C24 C23 C22 120.6(14)
C13 C14 C15 118.9(10)
C25 C24 C23 119.5(11)
C43 C41 C40 122.7(12)
C43 C41 C42 123.5(10)
C40 C41 C42 113.8(13)
N1 C1 C2 121.4(11)
N2 C12 C13 121.3(10)
C35 C34 C33 117.4(18)
C37 C36 C35 114.6(15)
C14 C13 C12 122.0(10)
C34 C35 C36 121.8(17)
N5 C37 C36 128.0(17)
F2 P1 F4 89.6(9)
F2 P1 F6 92.1(12)
F4 P1 F6 178.0(11)
F2 P1 F3 93.1(6)
F4 P1 F3 90.2(9)
F6 P1 F3 90.6(6)
F2 P1 F1 90.5(7)
F4 P1 F1 86.1(9)
F6 P1 F1 92.9(9)
F3 P1 F1 174.9(7)
F2 P1 F5 171.9(9)
F4 P1 F5 97.8(8)
F6 P1 F5 80.4(11)
F3 P1 F5 90.1(7)
F1 P1 F5 86.8(8)

loop_
_geom_bond_atom_site_label_1
_geom_bond_atom_site_label_2
_geom_bond_distance
Ir C7 2.001(9)
Ir C27 2.012(8)
Ir N3 2.027(9)
Ir N1 2.037(9)
Ir N2 2.145(7)
Ir N4 2.269(8)
N3 C17 1.332(13)
N3 C21 1.397(13)
N2 C12 1.342(12)
N2 C16 1.370(13)
C27 C26 1.395(15)
C27 C22 1.430(15)
C47 C44 1.358(17)
C29 C30 1.414(13)
C29 C28 1.414(13)
O1 C39 1.232(16)
N1 C1 1.312(14)
N1 C5 1.421(13)
N4 C32 1.305(12)
N4 C28 1.387(11)
C39 N6 1.340(16)
C39 C38 1.499(15)
C16 C15 1.363(14)
C16 C28 1.454(13)
C42 C38 1.29(2)
C42 C41 1.477(18)
C38 C30 1.468(15)
C30 C31 1.387(15)
N6 C40 1.372(19)
C15 C14 1.421(16)
C21 C20 1.368(19)
C21 C22 1.460(16)
C26 C25 1.372(18)
C20 C19 1.34(2)
C10 C9 1.35(2)
C10 C11 1.35(2)
C8 C7 1.355(16)
C8 C9 1.458(15)
C31 C32 1.433(15)
N5 C33 1.332(16)
N5 C37 1.335(15)
C7 C6 1.450(15)
C5 C4 1.389(17)
C5 C6 1.395(15)
C2 C3 1.330(17)
C2 C1 1.421(18)
C32 C33 1.457(14)
C45 C46 1.34(2)
C45 C44 1.356(16)
C22 C23 1.402(15)
C6 C11 1.412(15)
C33 C34 1.422(19)
C46 C40 1.42(2)
C17 C18 1.338(17)
C43 C41 1.359(17)
C43 C44 1.416(16)
C18 C19 1.46(2)
C25 C24 1.33(2)
C40 C41 1.392(18)
C3 C4 1.366(19)
C23 C24 1.36(2)
C14 C13 1.301(19)
C12 C13 1.353(15)
C34 C35 1.35(3)
C36 C37 1.36(2)
C36 C35 1.39(3)
P1 F2 1.496(9)
P1 F4 1.560(15)
P1 F6 1.566(15)
P1 F3 1.567(10)
P1 F1 1.570(11)
P1 F5 1.583(11)
